data_9016959
loop_
_publ_author_name
'Novak, M.'
'Ertl, A.'
'Povondra, P.'
'Galiova, M. V.'
'Rossman, G. R.'
'Pristacz, H.'
'Prem, M.'
'Giester, G.'
'Gadas, P.'
'Skoda, R.'

_publ_section_title
;
 Darrellhenryite, Na(LiAl2)Al6(BO3)3Si6O18(OH)3O, a new mineral from the tourmaline supergroup
;
_journal_name_full 'American Mineralogist'
_journal_page_first 1886
_journal_page_last 1892
_journal_volume 98
_journal_year 2013
_chemical_compound_source 'Nova Ves near Cesky Krumlov, southern Bohemia, Moldanubian Zone, Czech Republic'
_chemical_formula_sum 'Al7.953 B3 F0.34 H3 Li1.047 Na0.561 O30.66 Si6'
_chemical_name_mineral Darrellhenryite
_space_group_IT_number 160
_space_group_name_Hall 'R 3 -2"'
_space_group_name_H-M_alt 'R 3 m :H'
_symmetry_space_group_name_H-M 'R 3 m :H'
_cell_angle_alpha 90
_cell_angle_beta 90
_cell_angle_gamma 120
_cell_length_a 15.809
_cell_length_b 15.809
_cell_length_c 7.0890
_cell_formula_units_Z 3
_cell_volume 1534.350
_database_code_amcsd 0020016
_exptl_crystal_density_diffrn 3.038
_cod_data_source_file inputs/fixed/downloads/05/05588.cif
_cod_data_source_block 05588
_cod_original_sg_symbol_H-M 'R 3 m'
_cod_original_formula_sum 'Na.561 Al7.953 Li1.047 Si6 B3 O30.66 F.34 H3'
_cod_database_code 9016959

loop_
_space_group_symop_operation_xyz
x,y,z
2/3+x,1/3+y,1/3+z
1/3+x,2/3+y,2/3+z
x,x-y,z
2/3+x,1/3+x-y,1/3+z
1/3+x,2/3+x-y,2/3+z
-y,-x,z
2/3-y,1/3-x,1/3+z
1/3-y,2/3-x,2/3+z
-x+y,y,z
2/3-x+y,1/3+y,1/3+z
1/3-x+y,2/3+y,2/3+z
-y,x-y,z
2/3-y,1/3+x-y,1/3+z
1/3-y,2/3+x-y,2/3+z
-x+y,-x,z
2/3-x+y,1/3-x,1/3+z
1/3-x+y,2/3-x,2/3+z

loop_
_atom_site_aniso_label
_atom_site_aniso_U_11
_atom_site_aniso_U_22
_atom_site_aniso_U_33
_atom_site_aniso_U_12
_atom_site_aniso_U_13
_atom_site_aniso_U_23
NaX 0.02120 0.02120 0.01750 0.01060 0.00000 0.00000
AlY 0.00750 0.00515 0.00840 0.00374 -0.00232 -0.00116
LiY 0.00750 0.00515 0.00840 0.00374 -0.00232 -0.00116
AlZ 0.00528 0.00675 0.00442 0.00321 0.00018 0.00073
SiT 0.00462 0.00423 0.00461 0.00218 -0.00016 -0.00036
B 0.00560 0.00540 0.00590 0.00270 -0.00001 0.00000
O1 0.03180 0.03180 0.01200 0.01590 0.00000 0.00000
F1 0.03180 0.03180 0.01200 0.01590 0.00000 0.00000
O2 0.01730 0.00470 0.01140 0.00233 0.00045 0.00090
O3 0.02640 0.01080 0.00520 0.01320 -0.00190 -0.00093
O4 0.00700 0.01300 0.00740 0.00648 -0.00047 -0.00090
O5 0.01480 0.00740 0.00760 0.00740 0.00140 0.00070
O6 0.00690 0.00840 0.00480 0.00318 0.00007 -0.00066
O7 0.00580 0.00590 0.00550 0.00145 0.00025 -0.00102
O8 0.00480 0.00860 0.00770 0.00321 0.00082 0.00302

loop_
_atom_site_label
_atom_site_fract_x
_atom_site_fract_y
_atom_site_fract_z
_atom_site_occupancy
_atom_site_U_iso_or_equiv
NaX 0.00000 0.00000 0.75090 0.56100 0.01990
AlY 0.87800 0.93900 0.34846 0.65100 0.00677
LiY 0.87800 0.93900 0.34846 0.34900 0.00677
AlZ 0.70347 0.74017 0.37588 1.00000 0.00539
SiT 0.80823 0.81027 0.98406 1.00000 0.00450
B 0.89096 0.78193 0.53067 1.00000 0.00565
O1 0.00000 0.00000 0.20790 0.66000 0.02520
F1 0.00000 0.00000 0.20790 0.34000 0.02520
O2 0.93962 0.87924 0.49377 1.00000 0.01253
O3 0.73727 0.86864 0.47722 1.00000 0.01241
O4 0.90589 0.81179 0.91064 1.00000 0.00847
O5 0.81242 0.90621 0.88830 1.00000 0.00912
O6 0.80533 0.81595 0.21009 1.00000 0.00702
O7 0.71341 0.71375 0.90703 1.00000 0.00641
O8 0.79052 0.72987 0.54631 1.00000 0.00707
H3 0.74000 0.87000 0.60000 1.00000 0.05100

loop_
_cod_related_entry_id
_cod_related_entry_database
_cod_related_entry_code
1 AMCSD 0020016
